data_9005278
loop_
_publ_author_name
'Tribaudino, M.'

_publ_section_title
;
 High-temperature crystal chemistry of C2/c clinopyroxenes along
 the join CaMgSi2O6-CaAl2SiO6
 Sample: Di70CaTs30 at 500 C
;
_journal_name_full 'European Journal of Mineralogy'
_journal_page_first 273
_journal_page_last 279
_journal_volume 8
_journal_year 1996
_chemical_formula_sum 'Al0.6 Ca Mg0.7 O6 Si1.7'
_chemical_name_mineral Diopside
_space_group_IT_number 15
_symmetry_space_group_name_Hall '-C 2yc'
_symmetry_space_group_name_H-M 'C 1 2/c 1'
_cell_angle_alpha 90
_cell_angle_beta 106.29
_cell_angle_gamma 90
_cell_length_a 9.717
_cell_length_b 8.886
_cell_length_c 5.288
_cell_formula_units_Z 4
_cell_volume 438.263
_database_code_amcsd 0006624
_exptl_crystal_density_diffrn 3.289
_cod_original_formula_sum 'Ca Mg.7 Al.6 Si1.7 O6'
_cod_database_code 9005278

loop_
_space_group_symop_operation_xyz
x,y,z
1/2+x,1/2+y,z
x,-y,1/2+z
1/2+x,1/2-y,1/2+z
-x,y,1/2-z
1/2-x,1/2+y,1/2-z
-x,-y,-z
1/2-x,1/2-y,-z

loop_
_atom_site_aniso_label
_atom_site_aniso_U_11
_atom_site_aniso_U_22
_atom_site_aniso_U_33
_atom_site_aniso_U_12
_atom_site_aniso_U_13
_atom_site_aniso_U_23
CaM2 0.02690 0.01550 0.01520 0.00000 -0.00030 0.00000
MgM1 0.01280 0.01320 0.01060 0.00000 0.00210 0.00000
AlM1 0.01280 0.01320 0.01060 0.00000 0.00210 0.00000
AlT 0.00850 0.01040 0.00930 -0.00030 0.00220 -0.00090
SiT 0.00850 0.01040 0.00930 -0.00030 0.00220 -0.00090
O1 0.00920 0.02190 0.01660 0.00090 0.00360 -0.00160
O2 0.02470 0.01630 0.01980 -0.00430 0.00480 -0.00160
O3 0.01220 0.02070 0.01470 -0.00020 0.00360 -0.00580

loop_
_atom_site_label
_atom_site_fract_x
_atom_site_fract_y
_atom_site_fract_z
_atom_site_occupancy
_atom_site_U_iso_or_equiv
CaM2 0.00000 0.30270 0.25000 1.00000 0.02052
MgM1 0.00000 0.90740 0.25000 0.70000 0.01241
AlM1 0.00000 0.90740 0.25000 0.30000 0.01241
AlT 0.28700 0.09350 0.22560 0.15000 0.00950
SiT 0.28700 0.09350 0.22560 0.85000 0.00950
O1 0.11260 0.08540 0.13610 1.00000 0.01596
O2 0.36190 0.25360 0.31590 1.00000 0.02052
O3 0.35150 0.01690 -0.00630 1.00000 0.01596

loop_
_cod_related_entry_id
_cod_related_entry_database
_cod_related_entry_code
1 AMCSD 0006624
